data_1523102
loop_
_publ_author_name
'Yarmolyuk, Ya.P.'
'Mel'nik, E.V.'
'Kripyakevich, P.I.'

_publ_section_title
;
 Crystal structure of the compound Mg4 Zn7
;
_journal_name_full Kristallografiya
_journal_page_first 538
_journal_page_last 542
_journal_volume 20
_journal_year 1975
_chemical_formula_sum 'Mg4 Zn7'
_space_group_IT_number 12
_symmetry_space_group_name_Hall '-C 2y'
_symmetry_space_group_name_H-M 'C 1 2/m 1'
_cell_angle_alpha 90
_cell_angle_beta 102.5
_cell_angle_gamma 90
_cell_formula_units_Z 10
_cell_length_a 25.96
_cell_length_b 5.24
_cell_length_c 14.28
_cell_volume 1896.469
_citation_journal_id_ASTM KRISAJ
_cod_data_source_file Yarmolyuk_KRISAJ_1975_1110.cif
_cod_data_source_block Mg4Zn7
_cod_database_code 1523102

loop_
_symmetry_equiv_pos_as_xyz
x,y,z
-x,y,-z
-x,-y,-z
x,-y,z
x+1/2,y+1/2,z
-x+1/2,y+1/2,-z
-x+1/2,-y+1/2,-z
x+1/2,-y+1/2,z

loop_
_atom_site_label
_atom_site_type_symbol
_atom_site_fract_x
_atom_site_fract_y
_atom_site_fract_z
_atom_site_occupancy
_atom_site_U_iso_or_equiv
Zn8 Zn 0.349 0 0.787 1 0.0
Zn3 Zn 0.079 0 0.409 1 0.0
Zn12 Zn 0.232 0.25 0.173 1 0.0
Zn4 Zn 0.168 0 0.533 1 0.0
Zn6 Zn 0.313 0 0.138 1 0.0
Zn11 Zn 0.07 0.25 0.248 1 0.0
Mg8 Mg 0.445 0 0.957 1 0.0
Zn13 Zn 0.108 0.25 0.898 1 0.0
Zn9 Zn 0.33 0 0.966 1 0.0
Mg3 Mg 0.166 0 0.747 1 0.0
Zn14 Zn 0.086 0.25 0.569 1 0.0
Zn1 Zn 0 0 0.5 1 0.0
Zn10 Zn 0.479 0 0.178 1 0.0
Mg2 Mg 0.177 0 0.321 1 0.0
Zn5 Zn 0.256 0 0.657 1 0.0
Mg7 Mg 0.479 0 0.602 1 0.0
Mg9 Mg 0.008 0 0.903 1 0.0
Mg1 Mg 0.307 0 0.351 1 0.0
Mg5 Mg 0.129 0 0.108 1 0.0
Mg6 Mg 0.033 0 0.726 1 0.0
Zn2 Zn 0.25 0.25 0.5 1 0.0
Zn7 Zn 0.4 0 0.266 1 0.0
Mg10 Mg 0.213 0 0.977 1 0.0
Mg4 Mg 0.361 0 0.57 1 0.0
